data_2224783
loop_
_publ_author_name
'Foucher, Daniel'
'Wylie, Stephen'
'Macartney, Donal H.'
'Lough, Alan J.'

_publ_section_title
;
 3-Amino-1-methylpyrazin-1-ium iodide
;
_journal_coeditor_code TK2585
_journal_issue 1
_journal_name_full 'Acta Crystallographica Section E'
_journal_page_first o60
_journal_paper_doi 10.1107/S1600536809051253
_journal_volume 66
_journal_year 2010
_chemical_formula_iupac 'C5 H8 N3 +, I -'
_chemical_formula_moiety 'C5 H8 N3 +, I -'
_chemical_formula_sum 'C5 H8 I N3'
_chemical_formula_weight 237.04
_chemical_name_systematic
;
3-Amino-1-methylpyrazin-1-ium iodide
;
_space_group_IT_number 14
_symmetry_cell_setting monoclinic
_symmetry_space_group_name_Hall '-P 2yn'
_symmetry_space_group_name_H-M 'P 1 21/n 1'
_atom_sites_solution_hydrogens geom
_atom_sites_solution_primary direct
_atom_sites_solution_secondary difmap
_cell_angle_alpha 90
_cell_angle_beta 90.951(7)
_cell_angle_gamma 90
_cell_formula_units_Z 4
_cell_length_a 6.9759(5)
_cell_length_b 13.2966(15)
_cell_length_c 8.3668(9)
_cell_measurement_reflns_used 3835
_cell_measurement_temperature 100.0(10)
_cell_measurement_theta_max 25.4
_cell_measurement_theta_min 4.1
_cell_volume 775.96(13)
_computing_cell_refinement 'Denzo-SMN (Otwinowski & Minor, 1997)'
_computing_data_collection 'COLLECT (Nonius, 2002)'
_computing_data_reduction 'Denzo-SMN (Otwinowski & Minor, 1997)'
_computing_molecular_graphics 'PLATON (Spek, 2009)'
_computing_publication_material 'SHELXTL (Sheldrick, 2008)'
_computing_structure_refinement 'SHELXTL (Sheldrick, 2008)'
_computing_structure_solution 'SIR-92 (Altomare <i>et al.</i>,  1994)'
_diffrn_ambient_temperature 100.0(10)
_diffrn_detector_area_resol_mean 9
_diffrn_measured_fraction_theta_full 0.977
_diffrn_measured_fraction_theta_max 0.971
_diffrn_measurement_device_type 'Nonius KappaCCD'
_diffrn_measurement_method '\f scans and \w scans with \k offsets'
_diffrn_radiation_monochromator graphite
_diffrn_radiation_source 'fine-focus sealed tube'
_diffrn_radiation_type MoK\a
_diffrn_radiation_wavelength 0.71073
_diffrn_reflns_av_R_equivalents 0.067
_diffrn_reflns_av_sigmaI/netI 0.068
_diffrn_reflns_limit_h_max 7
_diffrn_reflns_limit_h_min -7
_diffrn_reflns_limit_k_max 16
_diffrn_reflns_limit_k_min -16
_diffrn_reflns_limit_l_max 10
_diffrn_reflns_limit_l_min -10
_diffrn_reflns_number 3835
_diffrn_reflns_theta_full 25.0
_diffrn_reflns_theta_max 25.4
_diffrn_reflns_theta_min 4.1
_exptl_absorpt_coefficient_mu 4.047
_exptl_absorpt_correction_T_max 0.793
_exptl_absorpt_correction_T_min 0.498
_exptl_absorpt_correction_type multi-scan
_exptl_absorpt_process_details 'Denzo-SMN (Otwinowski & Minor, 1997)'
_exptl_crystal_colour colourless
_exptl_crystal_density_diffrn 2.029
_exptl_crystal_density_method 'not measured'
_exptl_crystal_description needle
_exptl_crystal_F_000 448
_exptl_crystal_size_max 0.20
_exptl_crystal_size_mid 0.08
_exptl_crystal_size_min 0.06
_refine_diff_density_max 1.16
_refine_diff_density_min -1.33
_refine_ls_extinction_method none
_refine_ls_goodness_of_fit_ref 0.92
_refine_ls_hydrogen_treatment mixed
_refine_ls_matrix_type full
_refine_ls_number_parameters 92
_refine_ls_number_reflns 1382
_refine_ls_number_restraints 2
_refine_ls_restrained_S_all 0.92
_refine_ls_R_factor_all 0.059
_refine_ls_R_factor_gt 0.037
_refine_ls_shift/su_max_lt 0.001
_refine_ls_shift/su_mean 0.000
_refine_ls_structure_factor_coef Fsqd
_refine_ls_weighting_details 'calc w=1/[\s^2^(Fo^2^)+(0.0489P)^2^] where P=(Fo^2^+2Fc^2^)/3'
_refine_ls_weighting_scheme calc
_refine_ls_wR_factor_gt 0.083
_refine_ls_wR_factor_ref 0.088
_reflns_number_gt 1020
_reflns_number_total 1382
_reflns_threshold_expression I>2\s(I)
_cod_data_source_file tk2585.cif
_cod_data_source_block I
_cod_depositor_comments
;
The following automatic conversions were performed:
'_symmetry_cell_setting' value 'Monoclinic' changed to 'monoclinic'
according to '/home/saulius/struct/CIF-dictionaries/cif_core.dic'
dictionary named 'cif_core.dic' version 2.4.1 from 2010-06-29.

Automatic conversion script
Id: cif_fix_enum 1527 2010-12-29 10:47:43Z saulius 

The following automatic conversions were performed:

'_symmetry_cell_setting' value 'Monoclinic' changed to 'monoclinic'
according to /home/saulius/struct/CIF-dictionaries/cif_core.dic
dictionary named 'cif_core.dic' version 2.4.1 from 2010-06-29.

Automatic conversion script
Id: cif_fix_values 1715 2011-07-08 13:25:40Z adriana 
;
_cod_original_sg_symbol_H-M 'P 21/n'
_cod_database_code 2224783
_cod_database_fobs_code 2224783

loop_
_symmetry_equiv_pos_as_xyz
'x, y, z'
'-x+1/2, y+1/2, -z+1/2'
'-x, -y, -z'
'x-1/2, -y-1/2, z-1/2'

loop_
_atom_site_type_symbol
_atom_site_label
_atom_site_fract_x
_atom_site_fract_y
_atom_site_fract_z
_atom_site_U_iso_or_equiv
_atom_site_adp_type
_atom_site_calc_flag
_atom_site_refinement_flags
_atom_site_occupancy
_atom_site_disorder_assembly
_atom_site_disorder_group
I I1 0.17537(5) 0.57745(3) 0.29944(5) 0.02643(18) Uani d . 1 . .
N N1 0.3523(7) 0.1982(4) 0.6511(7) 0.0263(13) Uani d . 1 . .
C C2 0.2488(10) 0.1169(5) 0.6907(8) 0.0283(15) Uani d . 1 . .
H H2A 0.3060 0.0692 0.7613 0.034 Uiso calc R 1 . .
C C3 0.0667(9) 0.0987(4) 0.6357(8) 0.0234(15) Uani d . 1 . .
H H3A -0.0015 0.0405 0.6680 0.028 Uiso calc R 1 . .
N N4 -0.0138(6) 0.1666(4) 0.5332(6) 0.0235(12) Uani d . 1 . .
C C5 0.0814(8) 0.2476(5) 0.4871(7) 0.0255(15) Uani d . 1 . .
H H5A 0.0258 0.2934 0.4126 0.031 Uiso calc R 1 . .
C C6 0.2673(8) 0.2643(5) 0.5513(8) 0.0266(15) Uani d . 1 . .
N N7 0.3625(8) 0.3480(4) 0.5128(8) 0.0309(14) Uani d D 1 . .
H H1N 0.470(8) 0.362(6) 0.565(8) 0.04(2) Uiso d D 1 . .
H H2N 0.309(11) 0.401(5) 0.467(10) 0.06(3) Uiso d D 1 . .
C C8 -0.2119(8) 0.1506(5) 0.4716(9) 0.0317(17) Uani d . 1 . .
H H8A -0.2840 0.2137 0.4786 0.048 Uiso calc R 1 . .
H H8B -0.2747 0.0989 0.5355 0.048 Uiso calc R 1 . .
H H8C -0.2078 0.1288 0.3598 0.048 Uiso calc R 1 . .

loop_
_atom_site_aniso_label
_atom_site_aniso_U_11
_atom_site_aniso_U_22
_atom_site_aniso_U_33
_atom_site_aniso_U_12
_atom_site_aniso_U_13
_atom_site_aniso_U_23
I1 0.0231(3) 0.0253(3) 0.0309(3) 0.00012(19) 0.00021(16) -0.0010(2)
N1 0.024(3) 0.030(3) 0.025(3) -0.001(2) 0.000(2) -0.002(2)
C2 0.035(4) 0.023(4) 0.026(4) -0.001(3) -0.002(3) -0.002(3)
C3 0.023(3) 0.018(4) 0.030(4) -0.002(2) -0.001(3) -0.001(3)
N4 0.015(3) 0.027(3) 0.029(3) 0.000(2) 0.000(2) -0.004(2)
C5 0.026(3) 0.021(4) 0.029(4) 0.003(3) -0.004(3) -0.001(3)
C6 0.025(3) 0.033(4) 0.022(4) 0.003(3) 0.000(3) -0.003(3)
N7 0.028(3) 0.027(3) 0.037(4) 0.001(3) -0.003(3) 0.011(3)
C8 0.019(3) 0.031(4) 0.045(5) 0.000(3) 0.001(3) -0.001(3)

loop_
_atom_type_symbol
_atom_type_description
_atom_type_scat_dispersion_real
_atom_type_scat_dispersion_imag
_atom_type_scat_source
C C 0.0033 0.0016 'International Tables Vol C Tables 4.2.6.8 and 6.1.1.4'
H H 0.0000 0.0000 'International Tables Vol C Tables 4.2.6.8 and 6.1.1.4'
N N 0.0061 0.0033 'International Tables Vol C Tables 4.2.6.8 and 6.1.1.4'
I I -0.4742 1.8119 'International Tables Vol C Tables 4.2.6.8 and 6.1.1.4'

loop_
_geom_angle_atom_site_label_1
_geom_angle_atom_site_label_2
_geom_angle_atom_site_label_3
_geom_angle_site_symmetry_1
_geom_angle_site_symmetry_3
_geom_angle
_geom_angle_publ_flag
C6 N1 C2 . . 116.5(6) ?
N1 C2 C3 . . 124.1(6) ?
N1 C2 H2A . . 118.0 ?
C3 C2 H2A . . 118.0 ?
N4 C3 C2 . . 117.8(6) ?
N4 C3 H3A . . 121.1 ?
C2 C3 H3A . . 121.1 ?
C5 N4 C3 . . 121.3(5) ?
C5 N4 C8 . . 118.9(5) ?
C3 N4 C8 . . 119.8(5) ?
N4 C5 C6 . . 118.6(6) ?
N4 C5 H5A . . 120.7 ?
C6 C5 H5A . . 120.7 ?
N7 C6 N1 . . 118.5(6) ?
N7 C6 C5 . . 119.7(6) ?
N1 C6 C5 . . 121.8(6) ?
C6 N7 H1N . . 119(5) ?
C6 N7 H2N . . 124(6) ?
H1N N7 H2N . . 113(7) ?
N4 C8 H8A . . 109.5 ?
N4 C8 H8B . . 109.5 ?
H8A C8 H8B . . 109.5 ?
N4 C8 H8C . . 109.5 ?
H8A C8 H8C . . 109.5 ?
H8B C8 H8C . . 109.5 ?

loop_
_geom_bond_atom_site_label_1
_geom_bond_atom_site_label_2
_geom_bond_site_symmetry_2
_geom_bond_distance
_geom_bond_publ_flag
N1 C6 . 1.344(8) ?
N1 C2 . 1.344(8) ?
C2 C3 . 1.366(9) ?
C2 H2A . 0.9500 ?
C3 N4 . 1.360(8) ?
C3 H3A . 0.9500 ?
N4 C5 . 1.326(8) ?
N4 C8 . 1.482(7) ?
C5 C6 . 1.413(8) ?
C5 H5A . 0.9500 ?
C6 N7 . 1.338(8) ?
N7 H1N . 0.88(5) ?
N7 H2N . 0.88(5) ?
C8 H8A . 0.9800 ?
C8 H8B . 0.9800 ?
C8 H8C . 0.9800 ?

loop_
_geom_hbond_atom_site_label_D
_geom_hbond_atom_site_label_H
_geom_hbond_atom_site_label_A
_geom_hbond_site_symmetry_A
_geom_hbond_distance_DH
_geom_hbond_distance_HA
_geom_hbond_distance_DA
_geom_hbond_angle_DHA
N7 H2N I1 . 0.88(5) 2.88(5) 3.758(6) 173(7)
N7 H1N I1 3_666 0.88(5) 2.82(5) 3.698(6) 173(7)

loop_
_cod_related_entry_id
_cod_related_entry_database
_cod_related_entry_code
1 ChemSpider 30655983
